data_4104424
loop_
_publ_author_name
'Min-Chul Yoon'
'Sung Cho'
'Masaaki Suzuki'
'Atsuhiro Osuka'
'Dongho Kim'

_publ_section_title
;
 Aromatic versus Antiaromatic Effect on Photophysical Properties of
 Conformationally Lockedtrans-Vinylene-Bridged Hexaphyrins
;
_journal_name_full 'Journal of the American Chemical Society'
_journal_page_first 7360
_journal_page_last 7367
_journal_paper_doi 10.1021/ja9000536
_journal_volume 131
_journal_year 2009
_chemical_formula_moiety 'C76 H58 F20 N6 Si2'
_chemical_formula_sum 'C76 H58 F20 N6 Si2'
_chemical_formula_weight 1491.46
_chemical_name_systematic
; 
 ? 
;
_space_group_IT_number 14
_symmetry_cell_setting monoclinic
_symmetry_Int_Tables_number 14
_symmetry_space_group_name_Hall '-P 2yn'
_symmetry_space_group_name_H-M 'P 1 21/n 1'
_atom_sites_solution_hydrogens geom
_atom_sites_solution_primary direct
_atom_sites_solution_secondary difmap
_audit_creation_method SHELXL-97
_cell_angle_alpha 90.00
_cell_angle_beta 98.095(12)
_cell_angle_gamma 90.00
_cell_formula_units_Z 4
_cell_length_a 16.210(4)
_cell_length_b 20.391(5)
_cell_length_c 23.229(6)
_cell_measurement_temperature 123(2)
_cell_measurement_theta_max 25.0
_cell_measurement_theta_min 3.0
_cell_volume 7602(3)
_computing_cell_refinement 'Bruker SMART'
_computing_data_collection 'Bruker SMART'
_computing_data_reduction 'Bruker SMART'
_computing_molecular_graphics 'Bruker SHELXTL'
_computing_publication_material 'Bruker SHELXTL'
_computing_structure_refinement 'SHELXL-97 (Sheldrick, 1997)'
_computing_structure_solution 'SHELXS-97 (Sheldrick, 1990)'
_diffrn_ambient_temperature 123(2)
_diffrn_detector_area_resol_mean 10.00
_diffrn_measured_fraction_theta_full 0.996
_diffrn_measured_fraction_theta_max 0.996
_diffrn_measurement_device_type 'Rigaku RAXIS-RAPID'
_diffrn_measurement_method \w
_diffrn_radiation_monochromator graphite
_diffrn_radiation_source 'fine-focus sealed tube'
_diffrn_radiation_type MoK\a
_diffrn_radiation_wavelength 0.71075
_diffrn_reflns_av_R_equivalents 0.0894
_diffrn_reflns_av_sigmaI/netI 0.0883
_diffrn_reflns_limit_h_max 19
_diffrn_reflns_limit_h_min -19
_diffrn_reflns_limit_k_max 24
_diffrn_reflns_limit_k_min -24
_diffrn_reflns_limit_l_max 27
_diffrn_reflns_limit_l_min -27
_diffrn_reflns_number 56403
_diffrn_reflns_theta_full 25.00
_diffrn_reflns_theta_max 25.00
_diffrn_reflns_theta_min 3.05
_exptl_absorpt_coefficient_mu 0.141
_exptl_absorpt_correction_T_max 0.972
_exptl_absorpt_correction_T_min 0.951
_exptl_absorpt_correction_type multi-scan
_exptl_crystal_colour red
_exptl_crystal_density_diffrn 1.303
_exptl_crystal_description prism
_exptl_crystal_F_000 3056
_exptl_crystal_size_max 0.60
_exptl_crystal_size_mid 0.30
_exptl_crystal_size_min 0.20
_platon_squeeze_details
;
;
_refine_diff_density_max 0.730
_refine_diff_density_min -0.595
_refine_diff_density_rms 0.127
_refine_ls_extinction_method none
_refine_ls_goodness_of_fit_ref 1.322
_refine_ls_hydrogen_treatment constr
_refine_ls_matrix_type full
_refine_ls_number_parameters 943
_refine_ls_number_reflns 13332
_refine_ls_number_restraints 0
_refine_ls_restrained_S_all 1.322
_refine_ls_R_factor_all 0.1556
_refine_ls_R_factor_gt 0.1267
_refine_ls_shift/su_max 0.000
_refine_ls_shift/su_mean 0.000
_refine_ls_structure_factor_coef Fsqd
_refine_ls_weighting_details 'calc w=1/[\s^2^(Fo^2^)+(0.2000P)^2^+0.0000P] where P=(Fo^2^+2Fc^2^)/3'
_refine_ls_weighting_scheme calc
_refine_ls_wR_factor_gt 0.3595
_refine_ls_wR_factor_ref 0.3746
_reflns_number_gt 8526
_reflns_number_total 13332
_reflns_threshold_expression >2sigma(I)
_cod_data_source_file ja9000536_si_002.cif
_cod_data_source_block shelxl
_cod_original_cell_volume 7601(3)
_cod_original_sg_symbol_H-M 'P 21/n'
_cod_database_code 4104424

loop_
_symmetry_equiv_pos_as_xyz
'x, y, z'
'-x+1/2, y+1/2, -z+1/2'
'-x, -y, -z'
'x-1/2, -y-1/2, z-1/2'

loop_
_atom_site_label
_atom_site_type_symbol
_atom_site_fract_x
_atom_site_fract_y
_atom_site_fract_z
_atom_site_U_iso_or_equiv
_atom_site_adp_type
_atom_site_occupancy
_atom_site_symmetry_multiplicity
_atom_site_calc_flag
_atom_site_refinement_flags
Si1 Si 0.14209(11) 0.41171(8) 0.57306(7) 0.0450(4) Uani 1 1 d .
F1 F 0.1260(2) 0.3843(2) 0.88478(15) 0.0604(10) Uani 1 1 d .
F2 F 0.1345(3) 0.4122(3) 0.99800(18) 0.0795(14) Uani 1 1 d .
F4 F 0.0326(4) 0.3519(3) 1.06392(18) 0.104(2) Uani 1 1 d .
F5 F -0.0822(4) 0.2656(3) 1.0143(2) 0.1021(17) Uani 1 1 d .
F6 F -0.0934(3) 0.2372(2) 0.9006(2) 0.0844(14) Uani 1 1 d .
F7 F 0.0283(3) -0.09655(19) 0.77545(18) 0.0622(10) Uani 1 1 d .
F8 F -0.0415(3) -0.2153(2) 0.7544(2) 0.0810(13) Uani 1 1 d .
F9 F 0.0105(4) -0.29462(19) 0.6719(3) 0.0962(18) Uani 1 1 d .
F10 F 0.1288(3) -0.2514(2) 0.6085(2) 0.0790(14) Uani 1 1 d .
F11 F 0.1946(2) -0.13222(18) 0.62734(16) 0.0574(9) Uani 1 1 d .
F12 F 0.4678(3) 0.0221(3) 0.61583(18) 0.0793(13) Uani 1 1 d .
F13 F 0.6284(4) -0.0034(3) 0.6058(2) 0.1036(18) Uani 1 1 d .
F14 F 0.7461(3) 0.0068(3) 0.6988(3) 0.119(2) Uani 1 1 d .
F15 F 0.7016(3) 0.0417(3) 0.8032(3) 0.1083(19) Uani 1 1 d .
F16 F 0.5447(3) 0.0754(2) 0.81285(17) 0.0719(12) Uani 1 1 d .
F17 F -0.2054(3) 0.4277(2) 0.6311(3) 0.0884(16) Uani 1 1 d .
F18 F -0.3422(3) 0.5011(2) 0.6031(3) 0.108(2) Uani 1 1 d .
F19 F -0.4949(3) 0.4452(3) 0.5969(3) 0.0921(16) Uani 1 1 d .
F20 F -0.5088(2) 0.3165(2) 0.6178(2) 0.0699(11) Uani 1 1 d .
F21 F -0.3735(2) 0.24294(18) 0.6497(2) 0.0648(11) Uani 1 1 d .
N1 N -0.1293(3) 0.1930(2) 0.6506(2) 0.0465(12) Uani 1 1 d .
H1 H -0.0913 0.1999 0.6798 0.056 Uiso 1 1 calc R
N2 N 0.0224(3) 0.0093(2) 0.6703(2) 0.0400(11) Uani 1 1 d .
H2 H 0.0032 -0.0250 0.6514 0.048 Uiso 1 1 calc R
N3 N 0.2767(3) 0.0232(2) 0.72965(19) 0.0376(10) Uani 1 1 d .
H3 H 0.2519 0.0603 0.7308 0.045 Uiso 1 1 calc R
N4 N 0.3050(3) 0.1500(2) 0.7188(2) 0.0375(10) Uani 1 1 d .
N5 N 0.0984(3) 0.2679(2) 0.74913(19) 0.0342(9) Uani 1 1 d .
H5 H 0.0663 0.2849 0.7204 0.041 Uiso 1 1 calc R
N10 N -0.0817(3) 0.2881(2) 0.7321(2) 0.0412(11) Uani 1 1 d .
C11 C 0.1729(4) 0.3410(3) 0.6216(3) 0.0426(13) Uani 1 1 d .
C12 C 0.2184(3) 0.2464(2) 0.6968(2) 0.0372(12) Uani 1 1 d .
C16 C 0.0807(4) 0.2656(3) 0.8062(2) 0.0398(12) Uani 1 1 d .
C18 C 0.2376(3) -0.0358(2) 0.7267(2) 0.0364(12) Uani 1 1 d .
C20 C 0.3815(3) 0.1308(3) 0.7063(2) 0.0386(12) Uani 1 1 d .
C23 C 0.5012(4) 0.0516(3) 0.7137(3) 0.0423(13) Uani 1 1 d .
C24 C 0.0968(4) 0.0113(2) 0.7068(2) 0.0380(12) Uani 1 1 d .
C26 C -0.1571(4) 0.3140(3) 0.7123(3) 0.0456(14) Uani 1 1 d .
C27 C 0.0165(4) 0.3097(3) 0.8890(3) 0.0459(14) Uani 1 1 d .
C28 C 0.1738(3) 0.2395(2) 0.7452(2) 0.0353(11) Uani 1 1 d .
C29 C 0.2036(3) 0.2152(2) 0.8011(2) 0.0379(12) Uani 1 1 d .
H29 H 0.2522 0.1910 0.8111 0.045 Uiso 1 1 calc R
C30 C -0.0614(4) 0.3117(3) 0.7882(3) 0.0411(13) Uani 1 1 d .
C32 C 0.3615(3) 0.0157(3) 0.7305(2) 0.0375(12) Uani 1 1 d .
C33 C 0.1163(4) -0.1105(3) 0.7026(3) 0.0415(13) Uani 1 1 d .
C34 C 0.0741(4) 0.3535(3) 0.9157(3) 0.0504(15) Uani 1 1 d .
C36 C 0.1514(4) -0.0444(3) 0.7144(2) 0.0391(12) Uani 1 1 d .
C37 C 0.4131(3) 0.0674(3) 0.7197(2) 0.0371(12) Uani 1 1 d .
C38 C -0.2057(4) 0.2946(3) 0.6596(3) 0.0456(14) Uani 1 1 d .
C39 C -0.3632(4) 0.3067(3) 0.6364(3) 0.0461(14) Uani 1 1 d .
C41 C 0.1931(3) 0.2971(3) 0.6557(2) 0.0372(12) Uani 1 1 d .
C44 C 0.0328(4) 0.1101(3) 0.7067(3) 0.0442(14) Uani 1 1 d .
H44 H 0.0208 0.1534 0.7150 0.053 Uiso 1 1 calc R
C46 C 0.5243(4) 0.0302(3) 0.6615(3) 0.0524(16) Uani 1 1 d .
C47 C 0.1489(4) 0.2332(3) 0.8385(2) 0.0436(13) Uani 1 1 d .
H47 H 0.1558 0.2253 0.8783 0.052 Uiso 1 1 calc R
C48 C 0.3017(4) -0.0858(3) 0.7330(2) 0.0424(13) Uani 1 1 d .
H48 H 0.2937 -0.1308 0.7352 0.051 Uiso 1 1 calc R
C51 C -0.0900(4) 0.0783(3) 0.6274(3) 0.0502(15) Uani 1 1 d .
C52 C 0.3769(4) -0.0536(3) 0.7353(2) 0.0385(12) Uani 1 1 d .
H52 H 0.4290 -0.0735 0.7392 0.046 Uiso 1 1 calc R
C53 C -0.2824(4) 0.3338(3) 0.6401(3) 0.0479(14) Uani 1 1 d .
C54 C -0.1841(4) 0.3567(3) 0.7556(3) 0.0499(15) Uani 1 1 d .
H121 H -0.2323 0.3820 0.7513 0.060 Uiso 1 1 calc R
C55 C -0.0171(4) 0.0684(3) 0.6676(3) 0.0441(13) Uani 1 1 d .
C56 C 0.1025(4) 0.0751(3) 0.7303(3) 0.0432(13) Uani 1 1 d .
H56 H 0.1458 0.0910 0.7572 0.052 Uiso 1 1 calc R
C57 C 0.0108(4) 0.2945(3) 0.8246(2) 0.0401(12) Uani 1 1 d .
C58 C 0.1825(5) 0.3958(4) 0.5025(3) 0.0665(19) Uani 1 1 d .
H58 H 0.1525 0.3571 0.4855 0.080 Uiso 1 1 calc R
C59 C 0.2887(3) 0.2084(3) 0.6911(2) 0.0380(12) Uani 1 1 d .
C62 C 0.3553(4) 0.2274(3) 0.6597(3) 0.0471(14) Uani 1 1 d .
H62 H 0.3568 0.2642 0.6362 0.057 Uiso 1 1 calc R
C63 C -0.1139(4) 0.0240(3) 0.5888(3) 0.0536(16) Uani 1 1 d .
C64 C 0.0438(5) -0.2357(3) 0.6834(3) 0.0633(19) Uani 1 1 d .
C66 C -0.2371(4) 0.2073(4) 0.5806(3) 0.0590(17) Uani 1 1 d .
H66 H -0.2824 0.2260 0.5573 0.071 Uiso 1 1 calc R
C69 C 0.0280(5) 0.3382(4) 1.0075(3) 0.065(2) Uani 1 1 d .
C70 C -0.1270(4) 0.3532(3) 0.8028(3) 0.0468(14) Uani 1 1 d .
H70 H -0.1292 0.3736 0.8384 0.056 Uiso 1 1 calc R
C72 C -0.0352(5) 0.2805(3) 0.9241(3) 0.0603(18) Uani 1 1 d .
C73 C 0.0264(4) 0.4143(4) 0.5634(3) 0.0574(17) Uani 1 1 d .
H73 H 0.0092 0.4526 0.5391 0.069 Uiso 1 1 calc R
C74 C 0.1400(4) -0.1517(3) 0.6606(3) 0.0460(14) Uani 1 1 d .
C75 C 0.0542(4) -0.1337(3) 0.7341(3) 0.0529(15) Uani 1 1 d .
C77 C 0.1041(5) -0.2145(3) 0.6510(3) 0.062(2) Uani 1 1 d .
C78 C 0.0795(4) 0.3698(4) 0.9740(3) 0.0548(16) Uani 1 1 d .
C79 C -0.4325(4) 0.3441(3) 0.6215(3) 0.0541(16) Uani 1 1 d .
C80 C -0.0301(5) 0.2944(4) 0.9826(3) 0.070(2) Uani 1 1 d .
C81 C -0.1909(4) 0.2372(3) 0.6304(3) 0.0479(14) Uani 1 1 d .
C82 C -0.2783(4) 0.4000(3) 0.6280(4) 0.0620(19) Uani 1 1 d .
C83 C -0.1364(4) 0.1361(3) 0.6180(3) 0.0515(15) Uani 1 1 d .
C85 C 0.6058(6) 0.0165(4) 0.6561(4) 0.072(2) Uani 1 1 d .
C86 C 0.5643(4) 0.0557(4) 0.7598(3) 0.0606(17) Uani 1 1 d .
C87 C 0.4166(4) 0.1803(3) 0.6713(3) 0.0491(14) Uani 1 1 d .
H87 H 0.4690 0.1801 0.6593 0.059 Uiso 1 1 calc R
C88 C 0.6448(5) 0.0395(4) 0.7563(4) 0.073(2) Uani 1 1 d .
C89 C 0.0182(5) -0.1957(3) 0.7234(3) 0.0614(18) Uani 1 1 d .
C90 C -0.4265(4) 0.4093(4) 0.6111(4) 0.0637(19) Uani 1 1 d .
C91 C -0.2054(4) 0.1482(3) 0.5728(3) 0.0577(17) Uani 1 1 d .
H91 H -0.2246 0.1194 0.5429 0.069 Uiso 1 1 calc R
C93 C -0.0044(5) 0.4254(5) 0.6225(4) 0.087(3) Uani 1 1 d .
H93A H 0.0227 0.4633 0.6411 0.104 Uiso 1 1 calc R
H93B H 0.0085 0.3877 0.6467 0.104 Uiso 1 1 calc R
H93C H -0.0636 0.4323 0.6164 0.104 Uiso 1 1 calc R
C94 C 0.1840(5) 0.4876(3) 0.6145(3) 0.066(2) Uani 1 1 d .
H94 H 0.1695 0.4824 0.6538 0.079 Uiso 1 1 calc R
C95 C -0.3477(5) 0.4386(4) 0.6138(4) 0.072(2) Uani 1 1 d .
C99 C 0.2738(6) 0.3795(5) 0.5069(4) 0.084(2) Uani 1 1 d .
H99A H 0.2870 0.3444 0.5342 0.100 Uiso 1 1 calc R
H99B H 0.3063 0.4175 0.5197 0.100 Uiso 1 1 calc R
H99C H 0.2864 0.3661 0.4694 0.100 Uiso 1 1 calc R
C100 C 0.2831(6) 0.4906(5) 0.6222(4) 0.088(3) Uani 1 1 d .
H10A H 0.3056 0.4494 0.6370 0.106 Uiso 1 1 calc R
H10B H 0.3025 0.5250 0.6489 0.106 Uiso 1 1 calc R
H10C H 0.3010 0.4992 0.5852 0.106 Uiso 1 1 calc R
C101 C 0.6657(5) 0.0230(4) 0.7043(5) 0.077(2) Uani 1 1 d .
C103 C 0.1430(9) 0.5525(4) 0.5913(5) 0.107(4) Uani 1 1 d .
H10G H 0.0835 0.5483 0.5873 0.129 Uiso 1 1 calc R
H10H H 0.1594 0.5623 0.5541 0.129 Uiso 1 1 calc R
H10I H 0.1608 0.5873 0.6180 0.129 Uiso 1 1 calc R
C104 C 0.1615(7) 0.4510(5) 0.4591(4) 0.093(3) Uani 1 1 d .
H10J H 0.1030 0.4606 0.4556 0.111 Uiso 1 1 calc R
H10K H 0.1754 0.4380 0.4219 0.111 Uiso 1 1 calc R
H10L H 0.1928 0.4895 0.4723 0.111 Uiso 1 1 calc R
C106 C -0.0164(6) 0.3559(5) 0.5339(5) 0.106(4) Uani 1 1 d .
H10P H 0.0027 0.3493 0.4971 0.127 Uiso 1 1 calc R
H10Q H -0.0755 0.3631 0.5280 0.127 Uiso 1 1 calc R
H10R H -0.0038 0.3178 0.5578 0.127 Uiso 1 1 calc R
Si2 Si -0.14672(13) -0.10027(8) 0.51717(7) 0.0523(5) Uani 1 1 d .
C107 C -0.1283(4) -0.0245(3) 0.5599(3) 0.0558(16) Uani 1 1 d .
C108 C -0.0547(5) -0.1148(3) 0.4787(3) 0.0605(18) Uani 1 1 d .
H100 H -0.0510 -0.0766 0.4536 0.073 Uiso 1 1 calc R
C111 C -0.3186(7) -0.0775(6) 0.4972(4) 0.103(3) Uani 1 1 d .
H101 H -0.3129 -0.0363 0.5172 0.155 Uiso 1 1 calc R
H102 H -0.3212 -0.1123 0.5248 0.155 Uiso 1 1 calc R
H103 H -0.3687 -0.0774 0.4697 0.155 Uiso 1 1 calc R
C112 C -0.1719(8) -0.1477(6) 0.6306(4) 0.109(4) Uani 1 1 d .
H104 H -0.2288 -0.1336 0.6275 0.164 Uiso 1 1 calc R
H105 H -0.1358 -0.1124 0.6452 0.164 Uiso 1 1 calc R
H106 H -0.1632 -0.1844 0.6566 0.164 Uiso 1 1 calc R
C113 C -0.2325(6) -0.0366(7) 0.4209(4) 0.105(4) Uani 1 1 d .
H107 H -0.2832 -0.0328 0.3942 0.157 Uiso 1 1 calc R
H108 H -0.1876 -0.0481 0.4000 0.157 Uiso 1 1 calc R
H109 H -0.2204 0.0046 0.4404 0.157 Uiso 1 1 calc R
C109 C -0.2424(5) -0.0885(5) 0.4646(3) 0.081(3) Uani 1 1 d .
H110 H -0.2523 -0.1297 0.4431 0.098 Uiso 1 1 calc R
C114 C 0.0292(6) -0.1186(5) 0.5193(4) 0.088(3) Uani 1 1 d .
H111 H 0.0283 -0.1549 0.5454 0.133 Uiso 1 1 calc R
H112 H 0.0380 -0.0787 0.5412 0.133 Uiso 1 1 calc R
H113 H 0.0736 -0.1245 0.4964 0.133 Uiso 1 1 calc R
C115 C -0.0655(8) -0.1758(4) 0.4378(5) 0.096(3) Uani 1 1 d .
H114 H -0.0136 -0.1851 0.4240 0.145 Uiso 1 1 calc R
H115 H -0.1075 -0.1669 0.4054 0.145 Uiso 1 1 calc R
H116 H -0.0819 -0.2129 0.4589 0.145 Uiso 1 1 calc R
C116 C -0.1936(10) -0.2282(5) 0.5515(5) 0.126(5) Uani 1 1 d .
H117 H -0.1817 -0.2618 0.5804 0.189 Uiso 1 1 calc R
H118 H -0.1730 -0.2414 0.5165 0.189 Uiso 1 1 calc R
H119 H -0.2527 -0.2215 0.5435 0.189 Uiso 1 1 calc R
C110 C -0.1532(11) -0.1673(5) 0.5727(5) 0.126(5) Uani 1 1 d .
H120 H -0.0948 -0.1810 0.5816 0.151 Uiso 1 1 calc R

loop_
_atom_site_aniso_label
_atom_site_aniso_U_11
_atom_site_aniso_U_22
_atom_site_aniso_U_33
_atom_site_aniso_U_23
_atom_site_aniso_U_13
_atom_site_aniso_U_12
Si1 0.0492(9) 0.0458(9) 0.0424(9) 0.0110(7) 0.0151(7) 0.0035(7)
F1 0.064(2) 0.073(2) 0.0463(19) -0.0094(17) 0.0159(17) -0.0178(19)
F2 0.079(3) 0.105(3) 0.051(2) -0.026(2) -0.003(2) 0.012(3)
F4 0.122(4) 0.155(5) 0.037(2) 0.006(3) 0.024(2) 0.062(4)
F5 0.116(4) 0.116(4) 0.090(3) 0.027(3) 0.069(3) 0.005(3)
F6 0.090(3) 0.082(3) 0.090(3) 0.004(2) 0.043(3) -0.027(3)
F7 0.069(2) 0.056(2) 0.068(2) -0.0016(18) 0.033(2) -0.0070(19)
F8 0.081(3) 0.071(3) 0.094(3) 0.018(2) 0.023(3) -0.031(2)
F9 0.113(4) 0.037(2) 0.128(4) 0.000(2) -0.017(3) -0.022(2)
F10 0.092(3) 0.052(2) 0.085(3) -0.028(2) -0.014(2) 0.018(2)
F11 0.060(2) 0.055(2) 0.059(2) -0.0120(17) 0.0103(18) 0.0050(18)
F12 0.084(3) 0.105(3) 0.054(2) -0.018(2) 0.027(2) -0.001(3)
F13 0.118(4) 0.109(4) 0.103(4) 0.010(3) 0.082(3) 0.031(3)
F14 0.066(3) 0.113(4) 0.193(7) 0.041(4) 0.069(4) 0.028(3)
F15 0.061(3) 0.131(5) 0.129(5) 0.027(4) -0.003(3) 0.006(3)
F16 0.063(2) 0.098(3) 0.054(2) -0.006(2) 0.0084(19) 0.001(2)
F17 0.049(2) 0.060(2) 0.157(5) 0.034(3) 0.013(3) -0.002(2)
F18 0.067(3) 0.063(3) 0.197(6) 0.050(3) 0.028(3) 0.011(2)
F19 0.047(2) 0.094(3) 0.138(4) 0.043(3) 0.023(3) 0.021(2)
F20 0.040(2) 0.081(3) 0.090(3) 0.003(2) 0.0140(19) -0.0033(19)
F21 0.053(2) 0.048(2) 0.095(3) -0.0061(19) 0.015(2) -0.0008(17)
N1 0.048(3) 0.038(2) 0.053(3) -0.010(2) 0.004(2) 0.004(2)
N2 0.046(3) 0.030(2) 0.045(3) -0.0061(19) 0.009(2) -0.003(2)
N3 0.046(3) 0.028(2) 0.041(2) 0.0023(18) 0.013(2) 0.0011(19)
N4 0.041(2) 0.029(2) 0.047(3) -0.0003(18) 0.020(2) 0.0008(19)
N5 0.036(2) 0.027(2) 0.041(2) -0.0025(17) 0.0155(19) 0.0011(18)
N10 0.038(2) 0.038(2) 0.050(3) -0.001(2) 0.016(2) 0.001(2)
C11 0.041(3) 0.046(3) 0.043(3) -0.001(3) 0.013(2) 0.002(3)
C12 0.043(3) 0.027(2) 0.044(3) -0.003(2) 0.014(2) -0.003(2)
C16 0.046(3) 0.034(3) 0.041(3) -0.003(2) 0.012(2) -0.007(2)
C18 0.046(3) 0.029(2) 0.037(3) 0.002(2) 0.015(2) 0.005(2)
C20 0.043(3) 0.033(3) 0.044(3) 0.000(2) 0.020(2) 0.005(2)
C23 0.050(3) 0.031(3) 0.049(3) 0.005(2) 0.019(3) 0.008(2)
C24 0.045(3) 0.029(2) 0.043(3) 0.003(2) 0.015(2) -0.001(2)
C26 0.039(3) 0.042(3) 0.058(4) -0.003(3) 0.015(3) -0.004(3)
C27 0.048(3) 0.050(3) 0.044(3) 0.001(3) 0.020(3) 0.009(3)
C28 0.041(3) 0.024(2) 0.043(3) -0.003(2) 0.014(2) -0.002(2)
C29 0.041(3) 0.030(2) 0.045(3) -0.001(2) 0.013(2) 0.004(2)
C30 0.044(3) 0.037(3) 0.045(3) -0.003(2) 0.017(3) -0.008(2)
C32 0.042(3) 0.036(3) 0.034(3) 0.002(2) 0.005(2) 0.006(2)
C33 0.048(3) 0.029(3) 0.047(3) -0.002(2) 0.009(3) -0.001(2)
C34 0.055(4) 0.058(4) 0.040(3) -0.001(3) 0.013(3) 0.014(3)
C36 0.047(3) 0.030(2) 0.043(3) 0.000(2) 0.019(2) 0.002(2)
C37 0.039(3) 0.037(3) 0.037(3) 0.000(2) 0.011(2) 0.001(2)
C38 0.039(3) 0.045(3) 0.056(4) 0.003(3) 0.017(3) 0.001(3)
C39 0.044(3) 0.042(3) 0.055(3) -0.005(3) 0.016(3) -0.005(3)
C41 0.040(3) 0.033(3) 0.042(3) -0.005(2) 0.015(2) 0.000(2)
C44 0.049(3) 0.026(2) 0.059(4) -0.008(2) 0.011(3) -0.001(2)
C46 0.064(4) 0.050(3) 0.050(4) 0.007(3) 0.031(3) 0.007(3)
C47 0.055(3) 0.042(3) 0.036(3) 0.003(2) 0.014(3) 0.005(3)
C48 0.054(3) 0.030(3) 0.044(3) 0.004(2) 0.009(3) 0.003(3)
C51 0.048(3) 0.040(3) 0.062(4) -0.017(3) 0.008(3) -0.006(3)
C52 0.043(3) 0.037(3) 0.036(3) 0.003(2) 0.007(2) 0.006(2)
C53 0.041(3) 0.039(3) 0.065(4) 0.000(3) 0.013(3) 0.007(3)
C54 0.046(3) 0.040(3) 0.069(4) -0.005(3) 0.024(3) 0.005(3)
C55 0.049(3) 0.035(3) 0.049(3) -0.006(2) 0.010(3) -0.003(3)
C56 0.045(3) 0.039(3) 0.046(3) -0.006(2) 0.010(3) 0.000(3)
C57 0.048(3) 0.033(3) 0.043(3) -0.002(2) 0.021(3) 0.001(2)
C58 0.069(5) 0.087(5) 0.046(4) 0.009(3) 0.016(3) 0.015(4)
C59 0.039(3) 0.034(3) 0.045(3) 0.004(2) 0.019(2) 0.000(2)
C62 0.055(4) 0.028(3) 0.065(4) 0.012(2) 0.029(3) 0.003(3)
C63 0.055(4) 0.037(3) 0.066(4) -0.011(3) 0.000(3) 0.007(3)
C64 0.074(5) 0.036(3) 0.077(5) 0.007(3) 0.000(4) -0.010(3)
C66 0.050(4) 0.064(4) 0.061(4) -0.005(3) 0.001(3) 0.014(3)
C69 0.068(4) 0.088(5) 0.042(4) -0.001(4) 0.015(3) 0.037(4)
C70 0.050(3) 0.045(3) 0.050(3) -0.011(3) 0.022(3) 0.003(3)
C72 0.063(4) 0.055(4) 0.069(4) 0.003(3) 0.034(4) 0.006(3)
C73 0.050(4) 0.065(4) 0.058(4) 0.024(3) 0.011(3) 0.010(3)
C74 0.048(3) 0.037(3) 0.053(3) -0.001(3) 0.007(3) 0.007(3)
C75 0.058(4) 0.039(3) 0.063(4) 0.008(3) 0.011(3) -0.006(3)
C77 0.080(5) 0.039(3) 0.062(4) -0.011(3) -0.012(4) 0.009(3)
C78 0.055(4) 0.066(4) 0.045(3) -0.007(3) 0.012(3) 0.020(3)
C79 0.042(3) 0.060(4) 0.062(4) 0.002(3) 0.012(3) -0.001(3)
C80 0.079(5) 0.088(5) 0.053(4) 0.023(4) 0.043(4) 0.026(5)
C81 0.041(3) 0.048(3) 0.055(4) 0.006(3) 0.006(3) 0.009(3)
C82 0.037(3) 0.055(4) 0.096(5) 0.009(4) 0.014(3) 0.002(3)
C83 0.042(3) 0.049(3) 0.062(4) -0.021(3) 0.005(3) 0.002(3)
C85 0.082(5) 0.061(4) 0.088(6) 0.015(4) 0.065(5) 0.023(4)
C86 0.052(4) 0.072(4) 0.062(4) 0.006(3) 0.023(3) 0.005(3)
C87 0.052(3) 0.041(3) 0.061(4) 0.001(3) 0.029(3) -0.002(3)
C88 0.042(4) 0.088(5) 0.088(6) 0.017(4) 0.007(4) 0.009(4)
C89 0.064(4) 0.046(4) 0.075(5) 0.020(3) 0.010(4) -0.007(3)
C90 0.040(3) 0.066(4) 0.087(5) 0.019(4) 0.016(3) 0.013(3)
C91 0.052(4) 0.056(4) 0.063(4) -0.020(3) 0.003(3) 0.011(3)
C93 0.060(4) 0.114(7) 0.095(6) 0.045(5) 0.040(4) 0.029(5)
C94 0.096(6) 0.052(4) 0.052(4) 0.012(3) 0.016(4) -0.013(4)
C95 0.059(4) 0.052(4) 0.111(6) 0.024(4) 0.030(4) 0.013(3)
C99 0.087(6) 0.099(6) 0.072(5) 0.006(5) 0.037(4) 0.027(5)
C100 0.093(6) 0.100(6) 0.069(5) 0.013(4) 0.000(5) -0.053(5)
C101 0.057(4) 0.071(5) 0.111(7) 0.016(5) 0.044(5) 0.024(4)
C103 0.180(12) 0.050(5) 0.097(7) 0.009(4) 0.037(7) 0.006(6)
C104 0.125(8) 0.103(7) 0.061(5) 0.026(5) 0.051(5) 0.034(6)
C106 0.071(6) 0.098(7) 0.137(9) 0.037(6) -0.029(6) -0.015(5)
Si2 0.0793(13) 0.0405(9) 0.0379(9) -0.0060(7) 0.0113(8) -0.0084(8)
C107 0.062(4) 0.048(4) 0.056(4) -0.011(3) 0.004(3) 0.006(3)
C108 0.090(5) 0.041(3) 0.052(4) -0.007(3) 0.018(4) -0.005(3)
C111 0.104(7) 0.131(9) 0.080(6) -0.001(6) 0.033(5) -0.030(7)
C112 0.132(9) 0.128(9) 0.078(6) 0.014(6) 0.047(6) -0.024(7)
C113 0.073(5) 0.191(12) 0.051(4) 0.031(6) 0.011(4) 0.029(7)
C109 0.079(5) 0.116(7) 0.050(4) -0.026(4) 0.012(4) -0.036(5)
C114 0.089(6) 0.116(7) 0.065(5) 0.024(5) 0.025(4) 0.032(6)
C115 0.137(9) 0.057(5) 0.108(7) -0.019(5) 0.064(6) -0.017(5)
C116 0.207(14) 0.071(6) 0.114(8) 0.004(6) 0.071(9) -0.009(7)
C110 0.230(15) 0.055(5) 0.111(8) 0.011(5) 0.086(9) 0.005(7)

loop_
_atom_type_symbol
_atom_type_description
_atom_type_scat_dispersion_real
_atom_type_scat_dispersion_imag
_atom_type_scat_source
C C 0.0033 0.0016 'International Tables Vol C Tables 4.2.6.8 and 6.1.1.4'
H H 0.0000 0.0000 'International Tables Vol C Tables 4.2.6.8 and 6.1.1.4'
N N 0.0061 0.0033 'International Tables Vol C Tables 4.2.6.8 and 6.1.1.4'
F F 0.0171 0.0103 'International Tables Vol C Tables 4.2.6.8 and 6.1.1.4'
Si Si 0.0817 0.0704 'International Tables Vol C Tables 4.2.6.8 and 6.1.1.4'

loop_
_geom_angle_atom_site_label_1
_geom_angle_atom_site_label_2
_geom_angle_atom_site_label_3
_geom_angle
C11 Si1 C73 106.0(3)
C11 Si1 C58 107.4(3)
C73 Si1 C58 111.7(3)
C11 Si1 C94 106.2(3)
C73 Si1 C94 108.7(4)
C58 Si1 C94 116.1(4)
C81 N1 C83 111.2(5)
C81 N1 H1 124.4
C83 N1 H1 124.4
C55 N2 C24 111.5(4)
C55 N2 H2 124.2
C24 N2 H2 124.2
C18 N3 C32 111.1(4)
C18 N3 H3 124.4
C32 N3 H3 124.4
C59 N4 C20 105.7(4)
C28 N5 C16 110.7(4)
C28 N5 H5 124.6
C16 N5 H5 124.6
C26 N10 C30 105.6(5)
C41 C11 Si1 176.7(5)
C59 C12 C28 122.0(5)
C59 C12 C41 119.8(5)
C28 C12 C41 118.0(5)
C57 C16 N5 124.1(5)
C57 C16 C47 130.2(5)
N5 C16 C47 105.6(5)
N3 C18 C36 124.6(5)
N3 C18 C48 107.1(5)
C36 C18 C48 128.0(5)
N4 C20 C37 121.8(5)
N4 C20 C87 110.9(5)
C37 C20 C87 126.8(5)
C86 C23 C46 115.9(6)
C86 C23 C37 122.2(5)
C46 C23 C37 121.9(6)
N2 C24 C56 105.8(5)
N2 C24 C36 121.6(5)
C56 C24 C36 132.6(5)
N10 C26 C38 123.6(6)
N10 C26 C54 110.2(5)
C38 C26 C54 125.8(6)
C34 C27 C72 116.3(6)
C34 C27 C57 121.4(5)
C72 C27 C57 122.3(6)
N5 C28 C29 106.4(5)
N5 C28 C12 124.5(5)
C29 C28 C12 127.9(5)
C47 C29 C28 108.6(5)
C47 C29 H29 125.7
C28 C29 H29 125.7
N10 C30 C57 123.6(5)
N10 C30 C70 110.0(5)
C57 C30 C70 126.4(5)
N3 C32 C37 122.4(5)
N3 C32 C52 105.8(5)
C37 C32 C52 131.1(5)
C74 C33 C75 117.0(5)
C74 C33 C36 123.3(6)
C75 C33 C36 119.7(5)
F1 C34 C27 120.1(5)
F1 C34 C78 117.0(6)
C27 C34 C78 122.8(6)
C18 C36 C24 120.5(5)
C18 C36 C33 120.1(5)
C24 C36 C33 119.1(5)
C32 C37 C20 121.8(5)
C32 C37 C23 117.5(5)
C20 C37 C23 120.1(5)
C81 C38 C26 123.0(6)
C81 C38 C53 119.6(5)
C26 C38 C53 116.8(5)
F21 C39 C79 118.3(6)
F21 C39 C53 120.3(5)
C79 C39 C53 121.4(6)
C11 C41 C12 178.5(6)
C56 C44 C55 107.8(5)
C56 C44 H44 126.1
C55 C44 H44 126.1
F12 C46 C85 118.3(6)
F12 C46 C23 120.2(6)
C85 C46 C23 121.6(7)
C29 C47 C16 108.6(5)
C29 C47 H47 125.7
C16 C47 H47 125.7
C52 C48 C18 106.7(5)
C52 C48 H48 126.6
C18 C48 H48 126.6
C83 C51 C55 127.2(5)
C83 C51 C63 117.3(5)
C55 C51 C63 115.3(5)
C48 C52 C32 108.8(5)
C48 C52 H52 125.6
C32 C52 H52 125.6
C82 C53 C39 116.2(6)
C82 C53 C38 121.5(6)
C39 C53 C38 122.3(5)
C70 C54 C26 107.3(5)
C70 C54 H121 126.3
C26 C54 H121 126.3
N2 C55 C44 106.4(5)
N2 C55 C51 120.0(5)
C44 C55 C51 133.4(5)
C44 C56 C24 108.5(5)
C44 C56 H56 125.8
C24 C56 H56 125.8
C30 C57 C16 124.8(5)
C30 C57 C27 118.5(5)
C16 C57 C27 116.6(5)
C99 C58 C104 109.6(7)
C99 C58 Si1 116.1(5)
C104 C58 Si1 112.2(6)
C99 C58 H58 106.1
C104 C58 H58 106.1
Si1 C58 H58 106.1
N4 C59 C12 123.1(5)
N4 C59 C62 111.4(5)
C12 C59 C62 125.3(5)
C87 C62 C59 106.6(5)
C87 C62 H62 126.7
C59 C62 H62 126.7
C107 C63 C51 173.9(7)
F9 C64 C89 122.1(8)
F9 C64 C77 118.1(7)
C89 C64 C77 119.8(6)
C91 C66 C81 109.2(6)
C91 C66 H66 125.4
C81 C66 H66 125.4
F4 C69 C80 119.5(8)
F4 C69 C78 120.3(8)
C80 C69 C78 120.1(6)
C54 C70 C30 106.7(5)
C54 C70 H70 126.6
C30 C70 H70 126.6
F6 C72 C80 118.3(7)
F6 C72 C27 119.3(6)
C80 C72 C27 122.3(8)
C106 C73 C93 109.7(8)
C106 C73 Si1 115.3(6)
C93 C73 Si1 110.2(5)
C106 C73 H73 107.1
C93 C73 H73 107.1
Si1 C73 H73 107.1
F11 C74 C33 120.5(5)
F11 C74 C77 118.6(6)
C33 C74 C77 120.9(7)
F7 C75 C89 118.3(6)
F7 C75 C33 120.2(5)
C89 C75 C33 121.4(7)
F10 C77 C64 122.0(6)
F10 C77 C74 117.7(8)
C64 C77 C74 120.3(7)
F2 C78 C69 119.8(6)
F2 C78 C34 121.4(7)
C69 C78 C34 118.7(7)
F20 C79 C90 119.0(6)
F20 C79 C39 119.9(6)
C90 C79 C39 121.1(6)
F5 C80 C69 120.5(7)
F5 C80 C72 119.9(9)
C69 C80 C72 119.6(7)
N1 C81 C38 123.4(5)
N1 C81 C66 105.6(5)
C38 C81 C66 130.6(6)
F17 C82 C95 118.1(6)
F17 C82 C53 118.8(6)
C95 C82 C53 123.1(6)
N1 C83 C51 128.3(5)
N1 C83 C91 104.5(5)
C51 C83 C91 127.1(5)
F13 C85 C46 121.8(9)
F13 C85 C101 119.4(7)
C46 C85 C101 118.9(7)
C88 C86 F16 117.9(7)
C88 C86 C23 123.6(7)
F16 C86 C23 118.4(6)
C62 C87 C20 105.2(5)
C62 C87 H87 127.4
C20 C87 H87 127.4
F15 C88 C101 120.9(7)
F15 C88 C86 120.4(8)
C101 C88 C86 118.7(7)
F8 C89 C64 120.2(6)
F8 C89 C75 119.2(7)
C64 C89 C75 120.6(7)
F19 C90 C79 120.3(6)
F19 C90 C95 119.9(7)
C79 C90 C95 119.8(6)
C66 C91 C83 109.3(6)
C66 C91 H91 125.3
C83 C91 H91 125.3
C73 C93 H93A 109.5
C73 C93 H93B 109.5
H93A C93 H93B 109.5
C73 C93 H93C 109.5
H93A C93 H93C 109.5
H93B C93 H93C 109.5
C103 C94 C100 112.5(7)
C103 C94 Si1 114.7(6)
C100 C94 Si1 111.8(6)
C103 C94 H94 105.6
C100 C94 H94 105.6
Si1 C94 H94 105.6
F18 C95 C82 122.0(7)
F18 C95 C90 119.6(6)
C82 C95 C90 118.5(7)
C58 C99 H99A 109.5
C58 C99 H99B 109.5
H99A C99 H99B 109.5
C58 C99 H99C 109.5
H99A C99 H99C 109.5
H99B C99 H99C 109.5
C94 C100 H10A 109.5
C94 C100 H10B 109.5
H10A C100 H10B 109.5
C94 C100 H10C 109.5
H10A C100 H10C 109.5
H10B C100 H10C 109.5
C88 C101 F14 120.5(9)
C88 C101 C85 121.1(7)
F14 C101 C85 118.2(8)
C94 C103 H10G 109.5
C94 C103 H10H 109.5
H10G C103 H10H 109.5
C94 C103 H10I 109.5
H10G C103 H10I 109.5
H10H C103 H10I 109.5
C58 C104 H10J 109.5
C58 C104 H10K 109.5
H10J C104 H10K 109.5
C58 C104 H10L 109.5
H10J C104 H10L 109.5
H10K C104 H10L 109.5
C73 C106 H10P 109.5
C73 C106 H10Q 109.5
H10P C106 H10Q 109.5
C73 C106 H10R 109.5
H10P C106 H10R 109.5
H10Q C106 H10R 109.5
C107 Si2 C109 107.7(4)
C107 Si2 C108 108.1(3)
C109 Si2 C108 111.0(4)
C107 Si2 C110 105.0(4)
C109 Si2 C110 115.0(6)
C108 Si2 C110 109.7(5)
C63 C107 Si2 177.8(6)
C114 C108 C115 110.2(8)
C114 C108 Si2 114.3(5)
C115 C108 Si2 112.9(6)
C114 C108 H100 106.3
C115 C108 H100 106.3
Si2 C108 H100 106.3
C109 C111 H101 109.5
C109 C111 H102 109.5
H101 C111 H102 109.5
C109 C111 H103 109.5
H101 C111 H103 109.5
H102 C111 H103 109.5
C110 C112 H104 109.5
C110 C112 H105 109.5
H104 C112 H105 109.5
C110 C112 H106 109.5
H104 C112 H106 109.5
H105 C112 H106 109.5
C109 C113 H107 109.5
C109 C113 H108 109.5
H107 C113 H108 109.5
C109 C113 H109 109.5
H107 C113 H109 109.5
H108 C113 H109 109.5
C113 C109 C111 113.5(9)
C113 C109 Si2 112.4(6)
C111 C109 Si2 110.4(6)
C113 C109 H110 106.7
C111 C109 H110 106.7
Si2 C109 H110 106.7
C108 C114 H111 109.5
C108 C114 H112 109.5
H111 C114 H112 109.5
C108 C114 H113 109.5
H111 C114 H113 109.5
H112 C114 H113 109.5
C108 C115 H114 109.5
C108 C115 H115 109.5
H114 C115 H115 109.5
C108 C115 H116 109.5
H114 C115 H116 109.5
H115 C115 H116 109.5
C110 C116 H117 109.5
C110 C116 H118 109.5
H117 C116 H118 109.5
C110 C116 H119 109.5
H117 C116 H119 109.5
H118 C116 H119 109.5
C116 C110 C112 113.5(10)
C116 C110 Si2 116.7(9)
C112 C110 Si2 117.7(7)
C116 C110 H120 101.7
C112 C110 H120 101.7
Si2 C110 H120 101.7

loop_
_geom_bond_atom_site_label_1
_geom_bond_atom_site_label_2
_geom_bond_distance
Si1 C11 1.855(6)
Si1 C73 1.858(7)
Si1 C58 1.877(7)
Si1 C94 1.896(7)
F1 C34 1.337(8)
F2 C78 1.309(9)
F4 C69 1.331(8)
F5 C80 1.333(9)
F6 C72 1.351(9)
F7 C75 1.336(8)
F8 C89 1.345(9)
F9 C64 1.329(8)
F10 C77 1.346(9)
F11 C74 1.315(8)
F12 C46 1.311(8)
F13 C85 1.335(9)
F14 C101 1.367(9)
F15 C88 1.324(9)
F16 C86 1.374(8)
F17 C82 1.302(8)
F18 C95 1.305(9)
F19 C90 1.332(8)
F20 C79 1.351(8)
F21 C39 1.352(7)
N1 C81 1.379(8)
N1 C83 1.382(7)
N1 H1 0.8600
N2 C55 1.361(7)
N2 C24 1.374(7)
N2 H2 0.8600
N3 C18 1.357(7)
N3 C32 1.381(7)
N3 H3 0.8600
N4 C59 1.362(7)
N4 C20 1.370(7)
N5 C28 1.367(7)
N5 C16 1.397(7)
N5 H5 0.8600
N10 C26 1.351(8)
N10 C30 1.384(8)
C11 C41 1.209(8)
C12 C59 1.399(8)
C12 C28 1.426(8)
C12 C41 1.428(8)
C16 C57 1.396(8)
C16 C47 1.410(8)
C18 C36 1.396(8)
C18 C48 1.449(8)
C20 C37 1.410(7)
C20 C87 1.460(8)
C23 C86 1.374(9)
C23 C46 1.391(9)
C23 C37 1.490(8)
C24 C56 1.409(8)
C24 C36 1.436(8)
C26 C38 1.414(9)
C26 C54 1.445(9)
C27 C34 1.375(9)
C27 C72 1.384(9)
C27 C57 1.517(8)
C28 C29 1.410(8)
C29 C47 1.375(8)
C29 H29 0.9300
C30 C57 1.389(8)
C30 C70 1.436(8)
C32 C37 1.390(8)
C32 C52 1.437(8)
C33 C74 1.382(8)
C33 C75 1.408(9)
C33 C36 1.474(8)
C34 C78 1.385(9)
C38 C81 1.390(9)
C38 C53 1.495(8)
C39 C79 1.361(9)
C39 C53 1.413(9)
C44 C56 1.383(9)
C44 C55 1.411(8)
C44 H44 0.9300
C46 C85 1.373(10)
C47 H47 0.9300
C48 C52 1.378(8)
C48 H48 0.9300
C51 C83 1.398(9)
C51 C55 1.415(9)
C51 C63 1.442(8)
C52 H52 0.9300
C53 C82 1.383(9)
C54 C70 1.334(9)
C54 H121 0.9300
C56 H56 0.9300
C58 C99 1.506(12)
C58 C104 1.519(11)
C58 H58 0.9800
C59 C62 1.439(8)
C62 C87 1.381(9)
C62 H62 0.9300
C63 C107 1.199(9)
C64 C89 1.346(12)
C64 C77 1.384(12)
C66 C91 1.332(9)
C66 C81 1.424(9)
C66 H66 0.9300
C69 C80 1.366(12)
C69 C78 1.379(11)
C70 H70 0.9300
C72 C80 1.380(11)
C73 C106 1.496(13)
C73 C93 1.541(11)
C73 H73 0.9800
C74 C77 1.411(9)
C75 C89 1.399(9)
C79 C90 1.357(10)
C82 C95 1.374(10)
C83 C91 1.443(9)
C85 C101 1.380(13)
C86 C88 1.360(10)
C87 H87 0.9300
C88 C101 1.343(13)
C90 C95 1.403(11)
C91 H91 0.9300
C93 H93A 0.9600
C93 H93B 0.9600
C93 H93C 0.9600
C94 C103 1.544(12)
C94 C100 1.593(13)
C94 H94 0.9800
C99 H99A 0.9600
C99 H99B 0.9600
C99 H99C 0.9600
C100 H10A 0.9600
C100 H10B 0.9600
C100 H10C 0.9600
C103 H10G 0.9600
C103 H10H 0.9600
C103 H10I 0.9600
C104 H10J 0.9600
C104 H10K 0.9600
C104 H10L 0.9600
C106 H10P 0.9600
C106 H10Q 0.9600
C106 H10R 0.9600
Si2 C107 1.839(6)
Si2 C109 1.849(9)
Si2 C108 1.866(8)
Si2 C110 1.893(10)
C108 C114 1.544(12)
C108 C115 1.561(10)
C108 H100 0.9800
C111 C109 1.551(14)
C111 H101 0.9600
C111 H102 0.9600
C111 H103 0.9600
C112 C110 1.473(15)
C112 H104 0.9600
C112 H105 0.9600
C112 H106 0.9600
C113 C109 1.492(14)
C113 H107 0.9600
C113 H108 0.9600
C113 H109 0.9600
C109 H110 0.9800
C114 H111 0.9600
C114 H112 0.9600
C114 H113 0.9600
C115 H114 0.9600
C115 H115 0.9600
C115 H116 0.9600
C116 C110 1.458(17)
C116 H117 0.9600
C116 H118 0.9600
C116 H119 0.9600
C110 H120 0.9800

loop_
_geom_torsion_atom_site_label_1
_geom_torsion_atom_site_label_2
_geom_torsion_atom_site_label_3
_geom_torsion_atom_site_label_4
_geom_torsion
C73 Si1 C11 C41 -91(9)
C58 Si1 C11 C41 149(9)
C94 Si1 C11 C41 24(9)
C28 N5 C16 C57 175.7(5)
C28 N5 C16 C47 -0.7(6)
C32 N3 C18 C36 -167.5(5)
C32 N3 C18 C48 7.1(6)
C59 N4 C20 C37 -169.5(5)
C59 N4 C20 C87 2.4(6)
C55 N2 C24 C56 2.4(6)
C55 N2 C24 C36 -177.0(5)
C30 N10 C26 C38 -170.5(5)
C30 N10 C26 C54 2.2(6)
C16 N5 C28 C29 3.0(6)
C16 N5 C28 C12 -165.4(5)
C59 C12 C28 N5 -170.0(5)
C41 C12 C28 N5 14.5(8)
C59 C12 C28 C29 24.2(8)
C41 C12 C28 C29 -151.3(5)
N5 C28 C29 C47 -4.1(6)
C12 C28 C29 C47 163.8(5)
C26 N10 C30 C57 177.6(5)
C26 N10 C30 C70 0.2(6)
C18 N3 C32 C37 164.4(5)
C18 N3 C32 C52 -7.0(6)
C72 C27 C34 F1 -179.5(6)
C57 C27 C34 F1 0.7(9)
C72 C27 C34 C78 -1.9(9)
C57 C27 C34 C78 178.3(6)
N3 C18 C36 C24 -3.4(9)
C48 C18 C36 C24 -176.9(5)
N3 C18 C36 C33 169.8(5)
C48 C18 C36 C33 -3.7(9)
N2 C24 C36 C18 149.1(5)
C56 C24 C36 C18 -30.1(10)
N2 C24 C36 C33 -24.2(8)
C56 C24 C36 C33 156.6(6)
C74 C33 C36 C18 -54.2(8)
C75 C33 C36 C18 127.2(6)
C74 C33 C36 C24 119.2(6)
C75 C33 C36 C24 -59.5(8)
N3 C32 C37 C20 -0.9(8)
C52 C32 C37 C20 168.2(5)
N3 C32 C37 C23 -171.8(5)
C52 C32 C37 C23 -2.7(9)
N4 C20 C37 C32 18.7(8)
C87 C20 C37 C32 -151.9(6)
N4 C20 C37 C23 -170.6(5)
C87 C20 C37 C23 18.7(9)
C86 C23 C37 C32 -94.4(7)
C46 C23 C37 C32 83.8(7)
C86 C23 C37 C20 94.5(7)
C46 C23 C37 C20 -87.3(7)
N10 C26 C38 C81 15.9(10)
C54 C26 C38 C81 -155.6(6)
N10 C26 C38 C53 -172.3(6)
C54 C26 C38 C53 16.2(9)
Si1 C11 C41 C12 -35(31)
C59 C12 C41 C11 -90(25)
C28 C12 C41 C11 86(25)
C86 C23 C46 F12 177.1(6)
C37 C23 C46 F12 -1.2(9)
C86 C23 C46 C85 -2.6(9)
C37 C23 C46 C85 179.1(6)
C28 C29 C47 C16 3.7(6)
C57 C16 C47 C29 -178.0(6)
N5 C16 C47 C29 -1.9(6)
N3 C18 C48 C52 -4.3(6)
C36 C18 C48 C52 170.1(5)
C18 C48 C52 C32 0.0(6)
N3 C32 C52 C48 4.1(6)
C37 C32 C52 C48 -166.3(6)
F21 C39 C53 C82 -177.2(6)
C79 C39 C53 C82 0.3(10)
F21 C39 C53 C38 -1.2(10)
C79 C39 C53 C38 176.4(6)
C81 C38 C53 C82 -127.2(7)
C26 C38 C53 C82 60.8(9)
C81 C38 C53 C39 57.0(9)
C26 C38 C53 C39 -115.1(7)
N10 C26 C54 C70 -3.9(7)
C38 C26 C54 C70 168.6(6)
C24 N2 C55 C44 -2.7(7)
C24 N2 C55 C51 172.9(6)
C56 C44 C55 N2 1.9(7)
C56 C44 C55 C51 -172.9(7)
C83 C51 C55 N2 -178.1(7)
C63 C51 C55 N2 -3.7(9)
C83 C51 C55 C44 -3.9(12)
C63 C51 C55 C44 170.4(7)
C55 C44 C56 C24 -0.4(7)
N2 C24 C56 C44 -1.2(6)
C36 C24 C56 C44 178.1(6)
N10 C30 C57 C16 16.9(9)
C70 C30 C57 C16 -166.2(6)
N10 C30 C57 C27 -165.3(5)
C70 C30 C57 C27 11.7(9)
N5 C16 C57 C30 20.0(9)
C47 C16 C57 C30 -164.5(6)
N5 C16 C57 C27 -157.8(5)
C47 C16 C57 C27 17.7(9)
C34 C27 C57 C30 -115.3(6)
C72 C27 C57 C30 64.9(8)
C34 C27 C57 C16 62.7(7)
C72 C27 C57 C16 -117.1(7)
C11 Si1 C58 C99 -52.5(8)
C73 Si1 C58 C99 -168.4(7)
C94 Si1 C58 C99 66.2(8)
C11 Si1 C58 C104 -179.6(7)
C73 Si1 C58 C104 64.5(8)
C94 Si1 C58 C104 -60.9(8)
C20 N4 C59 C12 -175.2(5)
C20 N4 C59 C62 0.4(6)
C28 C12 C59 N4 21.4(8)
C41 C12 C59 N4 -163.2(5)
C28 C12 C59 C62 -153.6(6)
C41 C12 C59 C62 21.8(8)
N4 C59 C62 C87 -3.2(7)
C12 C59 C62 C87 172.3(6)
C83 C51 C63 C107 -175(7)
C55 C51 C63 C107 10(8)
C26 C54 C70 C30 3.7(7)
N10 C30 C70 C54 -2.6(7)
C57 C30 C70 C54 -179.9(6)
C34 C27 C72 F6 179.7(6)
C57 C27 C72 F6 -0.5(9)
C34 C27 C72 C80 0.3(10)
C57 C27 C72 C80 -179.9(6)
C11 Si1 C73 C106 -63.3(7)
C58 Si1 C73 C106 53.5(7)
C94 Si1 C73 C106 -177.1(6)
C11 Si1 C73 C93 61.6(6)
C58 Si1 C73 C93 178.3(6)
C94 Si1 C73 C93 -52.2(6)
C75 C33 C74 F11 176.5(5)
C36 C33 C74 F11 -2.1(9)
C75 C33 C74 C77 -1.1(9)
C36 C33 C74 C77 -179.8(6)
C74 C33 C75 F7 179.9(6)
C36 C33 C75 F7 -1.4(9)
C74 C33 C75 C89 0.0(9)
C36 C33 C75 C89 178.7(6)
F9 C64 C77 F10 0.7(10)
C89 C64 C77 F10 -176.7(6)
F9 C64 C77 C74 178.6(6)
C89 C64 C77 C74 1.2(10)
F11 C74 C77 F10 0.8(9)
C33 C74 C77 F10 178.5(5)
F11 C74 C77 C64 -177.1(6)
C33 C74 C77 C64 0.5(10)
F4 C69 C78 F2 1.7(10)
C80 C69 C78 F2 179.3(6)
F4 C69 C78 C34 178.9(6)
C80 C69 C78 C34 -3.5(10)
F1 C34 C78 F2 -1.6(9)
C27 C34 C78 F2 -179.3(6)
F1 C34 C78 C69 -178.8(6)
C27 C34 C78 C69 3.5(9)
F21 C39 C79 F20 -3.1(10)
C53 C39 C79 F20 179.4(6)
F21 C39 C79 C90 175.9(7)
C53 C39 C79 C90 -1.7(11)
F4 C69 C80 F5 0.2(11)
C78 C69 C80 F5 -177.4(6)
F4 C69 C80 C72 179.6(6)
C78 C69 C80 C72 2.0(11)
F6 C72 C80 F5 -0.4(10)
C27 C72 C80 F5 179.0(6)
F6 C72 C80 C69 -179.8(7)
C27 C72 C80 C69 -0.3(11)
C83 N1 C81 C38 170.8(6)
C83 N1 C81 C66 -2.6(8)
C26 C38 C81 N1 2.0(10)
C53 C38 C81 N1 -169.6(6)
C26 C38 C81 C66 173.6(7)
C53 C38 C81 C66 2.0(11)
C91 C66 C81 N1 1.1(8)
C91 C66 C81 C38 -171.6(7)
C39 C53 C82 F17 179.7(7)
C38 C53 C82 F17 3.6(11)
C39 C53 C82 C95 0.6(12)
C38 C53 C82 C95 -175.5(8)
C81 N1 C83 C51 -174.8(7)
C81 N1 C83 C91 2.9(8)
C55 C51 C83 N1 -9.9(12)
C63 C51 C83 N1 175.8(7)
C55 C51 C83 C91 172.8(7)
C63 C51 C83 C91 -1.5(11)
F12 C46 C85 F13 1.1(10)
C23 C46 C85 F13 -179.3(6)
F12 C46 C85 C101 -178.2(7)
C23 C46 C85 C101 1.5(10)
C46 C23 C86 C88 -0.6(10)
C37 C23 C86 C88 177.7(7)
C46 C23 C86 F16 -178.8(6)
C37 C23 C86 F16 -0.5(9)
C59 C62 C87 C20 4.4(7)
N4 C20 C87 C62 -4.4(7)
C37 C20 C87 C62 167.0(6)
F16 C86 C88 F15 1.3(12)
C23 C86 C88 F15 -176.9(7)
F16 C86 C88 C101 -177.0(7)
C23 C86 C88 C101 4.8(13)
F9 C64 C89 F8 1.6(11)
C77 C64 C89 F8 178.8(6)
F9 C64 C89 C75 -179.5(6)
C77 C64 C89 C75 -2.3(11)
F7 C75 C89 F8 0.7(9)
C33 C75 C89 F8 -179.4(6)
F7 C75 C89 C64 -178.2(6)
C33 C75 C89 C64 1.7(10)
F20 C79 C90 F19 -0.7(12)
C39 C79 C90 F19 -179.6(7)
F20 C79 C90 C95 -178.9(7)
C39 C79 C90 C95 2.1(12)
C81 C66 C91 C83 0.7(9)
N1 C83 C91 C66 -2.2(8)
C51 C83 C91 C66 175.6(8)
C11 Si1 C94 C103 -161.6(7)
C73 Si1 C94 C103 -47.9(8)
C58 Si1 C94 C103 79.1(8)
C11 Si1 C94 C100 68.8(5)
C73 Si1 C94 C100 -177.5(5)
C58 Si1 C94 C100 -50.5(6)
F17 C82 C95 F18 0.3(14)
C53 C82 C95 F18 179.3(8)
F17 C82 C95 C90 -179.2(8)
C53 C82 C95 C90 -0.2(14)
F19 C90 C95 F18 1.0(14)
C79 C90 C95 F18 179.3(8)
F19 C90 C95 C82 -179.5(8)
C79 C90 C95 C82 -1.2(13)
F15 C88 C101 F14 1.3(13)
C86 C88 C101 F14 179.6(8)
F15 C88 C101 C85 175.8(8)
C86 C88 C101 C85 -5.9(13)
F13 C85 C101 C88 -176.4(8)
C46 C85 C101 C88 2.9(12)
F13 C85 C101 F14 -1.8(11)
C46 C85 C101 F14 177.5(7)
C51 C63 C107 Si2 -10(26)
C109 Si2 C107 C63 -180(100)
C108 Si2 C107 C63 -60(20)
C110 Si2 C107 C63 57(20)
C107 Si2 C108 C114 56.5(6)
C109 Si2 C108 C114 174.5(6)
C110 Si2 C108 C114 -57.4(8)
C107 Si2 C108 C115 -176.5(6)
C109 Si2 C108 C115 -58.6(7)
C110 Si2 C108 C115 69.5(8)
C107 Si2 C109 C113 65.2(8)
C108 Si2 C109 C113 -53.0(8)
C110 Si2 C109 C113 -178.1(7)
C107 Si2 C109 C111 -62.7(8)
C108 Si2 C109 C111 179.1(7)
C110 Si2 C109 C111 54.0(9)
C107 Si2 C110 C116 160.6(11)
C109 Si2 C110 C116 42.4(13)
C108 Si2 C110 C116 -83.4(12)
C107 Si2 C110 C112 20.4(13)
C109 Si2 C110 C112 -97.8(12)
C108 Si2 C110 C112 136.4(11)

loop_
_platon_squeeze_void_nr
_platon_squeeze_void_average_x
_platon_squeeze_void_average_y
_platon_squeeze_void_average_z
_platon_squeeze_void_volume
_platon_squeeze_void_count_electrons
_platon_squeeze_void_content
1 -0.028 0.128 0.883 235 48 ' '
2 0.000 0.500 0.000 11 2 ' '
3 0.029 0.870 0.119 228 52 ' '
4 0.145 0.095 0.247 8 0 ' '
5 0.472 0.372 0.383 233 48 ' '
6 0.529 0.630 0.619 230 53 ' '
7 0.234 0.301 0.947 6 1 ' '
8 0.265 0.801 0.552 6 0 ' '
9 0.354 0.595 0.253 8 1 ' '
10 0.500 0.000 0.500 11 3 ' '
11 0.645 0.405 0.747 7 0 ' '
12 0.734 0.199 0.447 5 1 ' '
13 0.765 0.699 0.052 5 0 ' '
14 0.854 0.905 0.753 7 1 ' '
